data_7709323
loop_
_publ_author_name
'Greenacre, Victoria K.'
'Hector, Andrew L.'
'Huang, Ruomeng'
'Levason, William'
'Sethi, Vikesh'
'Reid, Gillian'

_publ_section_title
;
 Tungsten(vi) selenide tetrachloride, WSeCl4 -- synthesis, properties,
 coordination complexes and application of [WSeCl4(SenBu2)] for CVD growth
 of WSe2 thin films
;
_journal_name_full 'Dalton Transactions'
_journal_paper_doi 10.1039/D1DT03980F
_journal_year 2022
_chemical_formula_moiety 'Cl4 Se W'
_chemical_formula_sum 'Cl4 Se W'
_chemical_formula_weight 404.61
_chemical_properties_physical Air-sensitive,Moisture-sensitive,Oxygen-sensitive
_space_group_crystal_system monoclinic
_space_group_IT_number 14
_space_group_name_Hall '-P 2yn'
_space_group_name_H-M_alt 'P 1 21/n 1'
_audit_creation_date 2021-01-05
_audit_creation_method
;
Olex2 1.2
(compiled 2018.05.29 svn.r3508 for OlexSys, GUI svn.r5506)
;
_audit_update_record
;
2021-11-15 deposited with the CCDC.	2022-01-07 downloaded from the CCDC.
;
_cell_angle_alpha 90
_cell_angle_beta 111.125(2)
_cell_angle_gamma 90
_cell_formula_units_Z 8
_cell_length_a 8.8639(2)
_cell_length_b 12.4149(2)
_cell_length_c 12.1003(3)
_cell_measurement_reflns_used 13638
_cell_measurement_temperature 120
_cell_measurement_theta_max 75.7850
_cell_measurement_theta_min 5.2510
_cell_volume 1242.08(5)
_computing_cell_refinement 'CrysAlisPro 1.171.41.89a (Rigaku OD, 2020)'
_computing_data_collection 'CrysAlisPro 1.171.41.89a (Rigaku OD, 2020)'
_computing_data_reduction 'CrysAlisPro 1.171.41.89a (Rigaku OD, 2020)'
_computing_molecular_graphics 'Olex2 (Dolomanov et al., 2009)'
_computing_publication_material 'Olex2 (Dolomanov et al., 2009)'
_computing_structure_refinement 'ShelXL (Sheldrick, 2015)'
_computing_structure_solution 'SHELXT 2018/2 (Sheldrick, 2018)'
_diffrn_ambient_temperature 120
_diffrn_detector 'Hybrid Pixel Array Detector'
_diffrn_detector_area_resol_mean 10.0000
_diffrn_detector_type HyPix
_diffrn_measured_fraction_theta_full 0.994
_diffrn_measured_fraction_theta_max 0.994
_diffrn_measurement_details
;
List of Runs (angles in degrees, time in seconds):

  # Type    Start    End  Width  t~exp~   \w     \q     \k     \f   Frames
#--------------------------------------------------------------------------
  1  \w    -69.00  27.00   0.50    4.00    --  -46.06  77.00-180.00  192
  2  \w    -37.00  27.00   0.50    4.00    --  -46.06  37.00 -90.00  128
  3  \w    -16.00  29.00   0.50    4.00    --  -46.06  19.00-120.00   90
  4  \w   -118.00 -31.00   0.50    4.00    --  -46.06 -57.00  30.00  174
  5  \w    -37.00  27.00   0.50    4.00    --  -46.06  37.00 150.00  128
  6  \w     23.00  94.00   0.50    4.00    --   46.06-125.00  60.00  142
  7  \w     29.00 125.00   0.50    8.00    --  101.75 -77.00 -60.00  192
  8  \w     29.00  76.00   0.50    8.00    --  101.75 -61.00  90.00   94
  9  \w     29.00 106.00   0.50    8.00    --  101.75 -94.00  60.00  154
 10  \w     30.00 174.00   0.50    8.00    --  101.75   0.00  60.00  288
 11  \w     29.00  76.00   0.50    8.00    --  101.75 -61.00   0.00   94
 12  \w     82.00 175.00   0.50    8.00    --  101.75 125.00 -60.00  186
 13  \w     29.00 106.00   0.50    8.00    --  101.75 -94.00 -60.00  154
 14  \w     29.00  76.00   0.50    8.00    --  101.75 -61.00-150.00   94
 15  \w     29.00 106.00   0.50    8.00    --  101.75 -99.00 106.12  154
 16  \w     29.00  76.00   0.50    8.00    --  101.75 -61.00  30.00   94
 17  \w     29.00 112.00   0.50    8.00    --  101.75-125.00-150.00  166
 18  \w     30.00 174.00   0.50    8.00    --  101.75   0.00 -90.00  288
 19  \w     29.00 106.00   0.50    8.00    --  101.75 -94.00-150.00  154
 20  \w     89.00 174.00   0.50    8.00    --  101.75  45.00   0.00  170
 21  \w    -70.00 -30.00   0.50    8.00    -- -103.00  61.00 -90.00   80
 22  \w    -70.00 -30.00   0.50    8.00    -- -103.00  61.00 -60.00   80
 23  \w   -174.00 -90.00   0.50    8.00    -- -103.00 -49.00-159.25  168
 24  \w   -174.00 -90.00   0.50    8.00    -- -103.00 -30.00 -60.00  168
 25  \w   -174.00 -90.00   0.50    8.00    -- -103.00 -45.00 -30.00  168
 26  \w   -118.00 -33.00   0.50    4.00    --  -46.06 -46.00  96.78  170
 27  \w     24.00 119.00   0.50    4.00    --   46.06  77.00 -60.00  190
 28  \w     24.00 119.00   0.50    4.00    --   46.06  77.00-150.00  190
 29  \w     24.00 119.00   0.50    4.00    --   46.06  77.00   0.00  190
 30  \w     24.00 119.00   0.50    4.00    --   46.06  77.00 120.00  190
 31  \w    108.00 174.00   0.50    8.00    --  101.75   0.00 120.00  132
 32  \w   -174.00 -86.00   0.50    8.00    -- -103.00 -61.00 153.13  176
 33  \w   -174.00 -78.00   0.50    8.00    -- -103.00 -81.00 -94.75  192
;
_diffrn_measurement_device 'four-circle diffractometer'
_diffrn_measurement_device_type 'ROD, Synergy Custom system, HyPix'
_diffrn_measurement_method '\w scans'
_diffrn_orient_matrix_type 'CrysAlisPro convention (1999,Acta A55,543-557)'
_diffrn_orient_matrix_UB_11 0.0579774000
_diffrn_orient_matrix_UB_12 0.0071433000
_diffrn_orient_matrix_UB_13 0.1360845000
_diffrn_orient_matrix_UB_21 0.1144670000
_diffrn_orient_matrix_UB_22 -0.0960364000
_diffrn_orient_matrix_UB_23 0.0105429000
_diffrn_orient_matrix_UB_31 0.1351741000
_diffrn_orient_matrix_UB_32 0.0782022000
_diffrn_orient_matrix_UB_33 0.0005516000
_diffrn_radiation_monochromator mirror
_diffrn_radiation_probe x-ray
_diffrn_radiation_type CuK\a
_diffrn_radiation_wavelength 1.54184
_diffrn_reflns_av_R_equivalents 0.0549
_diffrn_reflns_av_unetI/netI 0.0242
_diffrn_reflns_Laue_measured_fraction_full 0.994
_diffrn_reflns_Laue_measured_fraction_max 0.994
_diffrn_reflns_limit_h_max 10
_diffrn_reflns_limit_h_min -8
_diffrn_reflns_limit_k_max 14
_diffrn_reflns_limit_k_min -14
_diffrn_reflns_limit_l_max 14
_diffrn_reflns_limit_l_min -14
_diffrn_reflns_number 18376
_diffrn_reflns_point_group_measured_fraction_full 0.994
_diffrn_reflns_point_group_measured_fraction_max 0.994
_diffrn_reflns_theta_full 67.002
_diffrn_reflns_theta_max 67.002
_diffrn_reflns_theta_min 5.296
_diffrn_source 'Rotating-anode X-ray tube'
_diffrn_source_type 'Rigaku (Cu) X-ray Source'
_exptl_absorpt_coefficient_mu 55.880
_exptl_absorpt_correction_T_max 1.00000
_exptl_absorpt_correction_T_min 0.41461
_exptl_absorpt_correction_type multi-scan
_exptl_absorpt_process_details
;
CrysAlisPro 1.171.41.89a (Rigaku Oxford Diffraction, 2020)
Empirical absorption correction using spherical harmonics,
implemented in SCALE3 ABSPACK scaling algorithm.
;
_exptl_crystal_colour 'clear green'
_exptl_crystal_colour_lustre clear
_exptl_crystal_colour_primary green
_exptl_crystal_density_diffrn 4.327
_exptl_crystal_description block
_exptl_crystal_F_000 1408
_exptl_crystal_size_max 0.02
_exptl_crystal_size_mid 0.02
_exptl_crystal_size_min 0.02
_refine_diff_density_max 0.857
_refine_diff_density_min -0.714
_refine_diff_density_rms 0.176
_refine_ls_extinction_method none
_refine_ls_goodness_of_fit_ref 1.017
_refine_ls_hydrogen_treatment undef
_refine_ls_matrix_type full
_refine_ls_number_parameters 109
_refine_ls_number_reflns 2207
_refine_ls_number_restraints 0
_refine_ls_restrained_S_all 1.017
_refine_ls_R_factor_all 0.0183
_refine_ls_R_factor_gt 0.0162
_refine_ls_shift/su_max 0.002
_refine_ls_shift/su_mean 0.000
_refine_ls_structure_factor_coef Fsqd
_refine_ls_weighting_details 'w=1/[\s^2^(Fo^2^)+(0.0259P)^2^] where P=(Fo^2^+2Fc^2^)/3'
_refine_ls_weighting_scheme calc
_refine_ls_wR_factor_gt 0.0392
_refine_ls_wR_factor_ref 0.0398
_reflns_Friedel_coverage 0.000
_reflns_number_gt 2069
_reflns_number_total 2207
_reflns_threshold_expression 'I > 2\s(I)'
_cod_data_source_file d1dt03980f3.cif
_cod_data_source_block 2020vkwsecl4_2b
_cod_database_code 7709323
_shelx_shelxl_version_number 2016/6
_chemical_oxdiff_formula WSeCl4
_chemical_oxdiff_usercomment 'very small green crystal'
_shelx_space_group_comment
;
The symmetry employed for this shelxl refinement is uniquely defined
by the following loop, which should always be used as a source of
symmetry information in preference to the above space-group names.
They are only intended as comments.
;
_shelx_estimated_absorpt_t_max 0.401
_shelx_estimated_absorpt_t_min 0.401
_reflns_odcompleteness_completeness 99.27
_reflns_odcompleteness_iscentric 1
_reflns_odcompleteness_theta 66.97
_olex2_refinement_description
;
;
_olex2_submission_special_instructions 'No special instructions were received'
_oxdiff_exptl_absorpt_empirical_details
;
Empirical correction (ABSPACK) includes:
- Absorption correction using spherical harmonics
- Frame scaling
;
_oxdiff_exptl_absorpt_empirical_full_max 6.604
_oxdiff_exptl_absorpt_empirical_full_min 0.477

loop_
_space_group_symop_operation_xyz
'x, y, z'
'-x+1/2, y+1/2, -z+1/2'
'-x, -y, -z'
'x-1/2, -y-1/2, z-1/2'

loop_
_atom_site_label
_atom_site_type_symbol
_atom_site_fract_x
_atom_site_fract_y
_atom_site_fract_z
_atom_site_U_iso_or_equiv
_atom_site_adp_type
_atom_site_occupancy
_atom_site_site_symmetry_order
_atom_site_calc_flag
_atom_site_refinement_flags_posn
_atom_site_refinement_flags_adp
_atom_site_refinement_flags_occupancy
_atom_site_disorder_assembly
_atom_site_disorder_group
W2 W 0.62837(2) 0.86244(2) 0.57196(2) 0.01076(7) Uani 1 1 d . . . . .
W1 W 0.29484(2) 0.59346(2) 0.65841(2) 0.01108(6) Uani 1 1 d . . . . .
Se1 Se 0.23976(5) 0.44775(3) 0.74179(3) 0.01694(10) Uani 1 1 d . . . . .
Se2 Se 0.75296(5) 0.78567(3) 0.74624(3) 0.01634(10) Uani 1 1 d . . . . .
Cl3 Cl 0.53720(10) 0.54714(7) 0.64322(7) 0.01512(18) Uani 1 1 d . . . . .
Cl5 Cl 0.36473(10) 0.80563(6) 0.54246(7) 0.01358(18) Uani 1 1 d . . . . .
Cl7 Cl 0.83597(10) 0.95397(7) 0.54650(7) 0.01548(18) Uani 1 1 d . . . . .
Cl6 Cl 0.55214(10) 1.02614(7) 0.64268(7) 0.01354(17) Uani 1 1 d . . . . .
Cl8 Cl 0.64284(10) 0.73069(7) 0.44621(7) 0.01581(18) Uani 1 1 d . . . . .
Cl2 Cl 0.43905(11) 0.69382(7) 0.82284(7) 0.01536(18) Uani 1 1 d . . . . .
Cl4 Cl 0.17410(11) 0.55425(7) 0.45966(7) 0.01712(19) Uani 1 1 d . . . . .
Cl1 Cl 0.07405(11) 0.70047(7) 0.63800(8) 0.01739(19) Uani 1 1 d . . . . .

loop_
_atom_site_aniso_label
_atom_site_aniso_U_11
_atom_site_aniso_U_22
_atom_site_aniso_U_33
_atom_site_aniso_U_23
_atom_site_aniso_U_13
_atom_site_aniso_U_12
W2 0.01111(10) 0.00977(10) 0.01094(10) 0.00002(5) 0.00343(7) -0.00002(6)
W1 0.01187(10) 0.01021(10) 0.01103(10) 0.00000(5) 0.00398(7) 0.00040(6)
Se1 0.0207(2) 0.0132(2) 0.0188(2) 0.00226(14) 0.00943(17) -0.00093(15)
Se2 0.0162(2) 0.0176(2) 0.01291(19) 0.00307(14) 0.00246(16) 0.00168(15)
Cl3 0.0142(4) 0.0145(4) 0.0171(4) -0.0003(3) 0.0062(3) 0.0020(3)
Cl5 0.0129(4) 0.0128(4) 0.0143(4) 0.0004(3) 0.0041(3) -0.0007(3)
Cl7 0.0124(4) 0.0167(4) 0.0177(4) -0.0002(3) 0.0058(3) -0.0028(3)
Cl6 0.0151(4) 0.0121(4) 0.0128(4) -0.0019(3) 0.0043(3) -0.0001(3)
Cl8 0.0175(4) 0.0141(4) 0.0160(4) -0.0025(3) 0.0062(3) 0.0006(3)
Cl2 0.0174(4) 0.0149(4) 0.0124(4) -0.0025(3) 0.0037(3) -0.0012(3)
Cl4 0.0178(4) 0.0194(4) 0.0126(4) -0.0021(3) 0.0035(3) -0.0021(3)
Cl1 0.0140(4) 0.0168(4) 0.0209(4) -0.0002(3) 0.0058(3) 0.0032(3)

loop_
_atom_type_symbol
_atom_type_description
_atom_type_scat_dispersion_real
_atom_type_scat_dispersion_imag
_atom_type_scat_source
Cl Cl 0.3639 0.7018 'International Tables Vol C Tables 4.2.6.8 and 6.1.1.4'
Se Se -0.7943 1.1372 'International Tables Vol C Tables 4.2.6.8 and 6.1.1.4'
W W -5.4734 5.5774 'International Tables Vol C Tables 4.2.6.8 and 6.1.1.4'

loop_
_geom_angle_atom_site_label_1
_geom_angle_atom_site_label_2
_geom_angle_atom_site_label_3
_geom_angle
_geom_angle_site_symmetry_1
_geom_angle_site_symmetry_3
_geom_angle_publ_flag
Se2 W2 Cl5 98.24(2) . . ?
Se2 W2 Cl7 101.18(2) . . ?
Se2 W2 Cl6 97.65(2) . . ?
Se2 W2 Cl8 101.49(2) . . ?
Cl5 W2 Cl6 85.15(3) . . ?
Cl7 W2 Cl5 160.17(3) . . ?
Cl7 W2 Cl6 88.32(3) . . ?
Cl8 W2 Cl5 88.58(3) . . ?
Cl8 W2 Cl7 91.45(3) . . ?
Cl8 W2 Cl6 160.52(3) . . ?
Se1 W1 Cl3 101.46(2) . . ?
Se1 W1 Cl2 101.15(2) . . ?
Se1 W1 Cl4 101.98(2) . . ?
Se1 W1 Cl1 101.66(3) . . ?
Cl3 W1 Cl2 87.74(3) . . ?
Cl3 W1 Cl4 87.68(3) . . ?
Cl3 W1 Cl1 156.88(3) . . ?
Cl4 W1 Cl2 156.87(3) . . ?
Cl1 W1 Cl2 88.06(3) . . ?
Cl1 W1 Cl4 87.30(3) . . ?

loop_
_geom_bond_atom_site_label_1
_geom_bond_atom_site_label_2
_geom_bond_distance
_geom_bond_site_symmetry_2
_geom_bond_publ_flag
W2 Se2 2.2128(4) . ?
W2 Cl5 2.3419(8) . ?
W2 Cl7 2.2762(9) . ?
W2 Cl6 2.3949(8) . ?
W2 Cl8 2.2689(8) . ?
W1 Se1 2.2099(4) . ?
W1 Cl3 2.2944(9) . ?
W1 Cl2 2.3048(8) . ?
W1 Cl4 2.3045(8) . ?
W1 Cl1 2.3038(9) . ?
